data_8102116
loop_
_publ_author_name
'Al-Fayez, Sahar'
'Abdel-Rahman, Laila H.'
'Shemsi, Ahsan M.'
'Seddigi, Zaki S.'
'Fettouhi, Mohammed'

_publ_section_title
;
Crystal structure of bromo-(1,10-phenanthroline-N,N')-(4-(N,N-dimethylamino)
phenyldiphenylphosphine)-copper(I), CuBr(C~12~H~8~N~2~)(C~20~H~20~NP)
;
_journal_issue 3
_journal_name_full 'Zeitschrift f\"ur Kristallographie - New Crystal Structures'
_journal_page_first 205
_journal_page_last 206
_journal_volume 222
_journal_year 2007
_chemical_formula_moiety 'C32 H28 Br Cu N3 P'
_chemical_formula_sum 'C32 H28 Br Cu N3 P'
_chemical_formula_weight 628.99
_chemical_name_systematic
; 
bromo-(1,10-phenanthroline-N,N')-
(4-(N,N-dimethylamino)phenyldiphenylphosphine)-copper(i) 
;
_space_group_IT_number 19
_symmetry_cell_setting orthorhombic
_symmetry_space_group_name_Hall 'P 2ac 2ab'
_symmetry_space_group_name_H-M 'P 21 21 21'
_atom_sites_solution_hydrogens geom
_atom_sites_solution_primary direct
_atom_sites_solution_secondary difmap
_audit_creation_method SHELXL-97
_cell_angle_alpha 90.00
_cell_angle_beta 90.00
_cell_angle_gamma 90.00
_cell_formula_units_Z 4
_cell_length_a 9.8038(12)
_cell_length_b 13.3687(16)
_cell_length_c 21.574(3)
_cell_measurement_reflns_used 25007
_cell_measurement_temperature 295(2)
_cell_measurement_theta_max 28.29
_cell_measurement_theta_min 1.79
_cell_volume 2827.6(6)
_computing_cell_refinement 'Bruker Axs Saint 5.0'
_computing_data_collection 'Bruker Axs Smart Apex 5.05'
_computing_data_reduction 'Bruker Axs SHELXTL NT 5.10'
_computing_molecular_graphics 'Bruker Axs SHELXTL NT 5.10'
_computing_publication_material 'Bruker Axs SHELXTL NT 5.10'
_computing_structure_refinement 'SHELXL-97 (Sheldrick, 1997)'
_computing_structure_solution 'SHELXS-97 (Sheldrick, 1990)'
_diffrn_ambient_temperature 295
_diffrn_measured_fraction_theta_full 0.987
_diffrn_measured_fraction_theta_max 0.987
_diffrn_measurement_device_type 'Bruker SMART APEX CCD'
_diffrn_measurement_method omega
_diffrn_radiation_monochromator graphite
_diffrn_radiation_source 'normal-focus sealed tube'
_diffrn_radiation_type MoK\a
_diffrn_radiation_wavelength 0.71073
_diffrn_reflns_av_R_equivalents 0.0340
_diffrn_reflns_av_sigmaI/netI 0.0551
_diffrn_reflns_limit_h_max 13
_diffrn_reflns_limit_h_min -12
_diffrn_reflns_limit_k_max 17
_diffrn_reflns_limit_k_min -17
_diffrn_reflns_limit_l_max 28
_diffrn_reflns_limit_l_min -28
_diffrn_reflns_number 25007
_diffrn_reflns_theta_full 28.29
_diffrn_reflns_theta_max 28.29
_diffrn_reflns_theta_min 1.79
_exptl_absorpt_coefficient_mu 2.268
_exptl_absorpt_correction_T_max 0.665
_exptl_absorpt_correction_T_min 0.465
_exptl_absorpt_correction_type multi-scan
_exptl_absorpt_process_details 'SADABS; Sheldrick, 1996'
_exptl_crystal_colour red
_exptl_crystal_density_diffrn 1.478
_exptl_crystal_density_method 'not measured'
_exptl_crystal_description parallelepiped
_exptl_crystal_F_000 1280
_exptl_crystal_size_max 0.38
_exptl_crystal_size_mid 0.20
_exptl_crystal_size_min 0.18
_refine_diff_density_max 0.345
_refine_diff_density_min -0.245
_refine_diff_density_rms 0.053
_refine_ls_abs_structure_details 'Flack H D (1983), Acta Cryst. A39, 876-881'
_refine_ls_abs_structure_Flack 0.003(8)
_refine_ls_extinction_method none
_refine_ls_goodness_of_fit_ref 1.022
_refine_ls_hydrogen_treatment constr
_refine_ls_matrix_type full
_refine_ls_number_parameters 345
_refine_ls_number_reflns 6803
_refine_ls_number_restraints 0
_refine_ls_restrained_S_all 1.022
_refine_ls_R_factor_all 0.0522
_refine_ls_R_factor_gt 0.0364
_refine_ls_shift/su_max 0.001
_refine_ls_shift/su_mean 0.000
_refine_ls_structure_factor_coef Fsqd
_refine_ls_weighting_details 'calc w=1/[\s^2^(Fo^2^)+(0.0250P)^2^+0.5047P] where P=(Fo^2^+2Fc^2^)/3'
_refine_ls_weighting_scheme calc
_refine_ls_wR_factor_gt 0.0792
_refine_ls_wR_factor_ref 0.0859
_reflns_number_gt 5481
_reflns_number_total 6803
_reflns_threshold_expression >2sigma(I)
_cod_data_source_file 1267-1998.cff
_cod_data_source_block 2
_cod_depositor_comments
;
The following automatic conversions were performed:
'_symmetry_cell_setting' value 'Orthorhombic' changed to 'orthorhombic'
according to '/home/saulius/struct/CIF-dictionaries/cif_core.dic'
dictionary named 'cif_core.dic' version 2.4.1 from 2010-06-29.

Automatic conversion script
Id: cif_fix_enum 1555 2011-01-17 13:19:09Z saulius 
;
_cod_original_cell_volume 2827.5(6)
_cod_original_sg_symbol_H-M P212121
_cod_original_formula_sum 'C32 H28 Br1 Cu1 N3 P1'
_cod_database_code 8102116

loop_
_symmetry_equiv_pos_as_xyz
'x, y, z'
'-x+1/2, -y, z+1/2'
'-x, y+1/2, -z+1/2'
'x+1/2, -y+1/2, -z'

loop_
_atom_site_label
_atom_site_type_symbol
_atom_site_fract_x
_atom_site_fract_y
_atom_site_fract_z
_atom_site_U_iso_or_equiv
_atom_site_adp_type
_atom_site_occupancy
_atom_site_symmetry_multiplicity
_atom_site_Wyckoff_symbol
_atom_site_calc_flag
_atom_site_refinement_flags
_atom_site_disorder_assembly
_atom_site_disorder_group
Cu1 Cu 0.70595(4) 0.44114(3) 0.800280(18) 0.04683(10) Uani 1 4 a d . . .
Br1 Br 0.52813(4) 0.42954(3) 0.878588(16) 0.05676(10) Uani 1 4 a d . . .
P1 P 0.91273(8) 0.47459(6) 0.83311(4) 0.04089(17) Uani 1 4 a d . . .
N1 N 0.6598(3) 0.5380(2) 0.72583(13) 0.0505(7) Uani 1 4 a d . . .
N2 N 0.6512(3) 0.3377(2) 0.73238(15) 0.0544(7) Uani 1 4 a d . . .
N3 N 0.9530(3) 0.8719(2) 0.96453(14) 0.0546(7) Uani 1 4 a d . . .
C1 C 0.6686(4) 0.6378(3) 0.7230(2) 0.0668(11) Uani 1 4 a d . . .
H1 H 0.6961 0.6722 0.7583 0.080 Uiso 1 4 a calc R . .
C2 C 0.6388(5) 0.6920(4) 0.6704(3) 0.0941(16) Uani 1 4 a d . . .
H2 H 0.6450 0.7614 0.6709 0.113 Uiso 1 4 a calc R . .
C3 C 0.6013(5) 0.6446(5) 0.6191(3) 0.104(2) Uani 1 4 a d . . .
H3 H 0.5815 0.6812 0.5836 0.124 Uiso 1 4 a calc R . .
C4 C 0.5911(4) 0.5389(5) 0.61778(19) 0.0843(15) Uani 1 4 a d . . .
C5 C 0.5503(6) 0.4774(8) 0.5665(3) 0.134(3) Uani 1 4 a d . . .
H5 H 0.5301 0.5084 0.5290 0.161 Uiso 1 4 a calc R . .
C6 C 0.5403(6) 0.3815(7) 0.5697(3) 0.113(3) Uani 1 4 a d . . .
H6 H 0.5122 0.3461 0.5349 0.136 Uiso 1 4 a calc R . .
C7 C 0.5715(4) 0.3271(5) 0.6262(2) 0.0922(18) Uani 1 4 a d . . .
C8 C 0.5621(5) 0.2239(6) 0.6321(4) 0.125(3) Uani 1 4 a d . . .
H8 H 0.5308 0.1855 0.5991 0.150 Uiso 1 4 a calc R . .
C9 C 0.5986(6) 0.1792(4) 0.6860(4) 0.113(2) Uani 1 4 a d . . .
H9 H 0.5941 0.1100 0.6901 0.136 Uiso 1 4 a calc R . .
C10 C 0.6436(4) 0.2392(3) 0.7358(3) 0.0796(14) Uani 1 4 a d . . .
H10 H 0.6689 0.2080 0.7726 0.095 Uiso 1 4 a calc R . .
C11 C 0.6162(3) 0.3811(3) 0.67770(18) 0.0606(11) Uani 1 4 a d . . .
C12 C 0.6223(3) 0.4885(3) 0.67460(16) 0.0542(9) Uani 1 4 a d . . .
C13 C 0.9280(3) 0.5971(2) 0.86891(13) 0.0393(6) Uani 1 4 a d . . .
C14 C 0.8154(3) 0.6384(2) 0.89824(16) 0.0491(8) Uani 1 4 a d . . .
H14 H 0.7332 0.6036 0.8976 0.059 Uiso 1 4 a calc R . .
C15 C 0.8212(3) 0.7293(3) 0.92839(16) 0.0511(8) Uani 1 4 a d . . .
H15 H 0.7429 0.7548 0.9469 0.061 Uiso 1 4 a calc R . .
C16 C 0.9433(3) 0.7840(2) 0.93165(14) 0.0423(7) Uani 1 4 a d . . .
C17 C 0.8342(4) 0.9166(3) 0.99251(18) 0.0612(9) Uani 1 4 a d . . .
H17A H 0.7913 0.8690 1.0195 0.092 Uiso 1 4 a calc R . .
H17B H 0.7712 0.9362 0.9607 0.092 Uiso 1 4 a calc R . .
H17C H 0.8610 0.9744 1.0160 0.092 Uiso 1 4 a calc R . .
C18 C 1.0726(4) 0.9346(3) 0.95793(19) 0.0668(10) Uani 1 4 a d . . .
H18A H 1.0828 0.9538 0.9153 0.100 Uiso 1 4 a calc R . .
H18B H 1.1519 0.8982 0.9710 0.100 Uiso 1 4 a calc R . .
H18C H 1.0623 0.9933 0.9831 0.100 Uiso 1 4 a calc R . .
C19 C 1.0555(3) 0.7436(3) 0.90101(17) 0.0523(8) Uani 1 4 a d . . .
H19 H 1.1371 0.7790 0.9005 0.063 Uiso 1 4 a calc R . .
C20 C 1.0486(3) 0.6522(2) 0.87138(18) 0.0550(8) Uani 1 4 a d . . .
H20 H 1.1265 0.6267 0.8526 0.066 Uiso 1 4 a calc R . .
C21 C 1.0413(4) 0.4774(2) 0.77168(14) 0.0486(7) Uani 1 4 a d . . .
C22 C 1.0407(5) 0.5534(4) 0.7292(2) 0.0860(13) Uani 1 4 a d . . .
H22 H 0.9780 0.6053 0.7329 0.103 Uiso 1 4 a calc R . .
C23 C 1.1343(6) 0.5536(5) 0.6799(2) 0.1019(18) Uani 1 4 a d . . .
H23 H 1.1323 0.6049 0.6507 0.122 Uiso 1 4 a calc R . .
C24 C 1.2276(6) 0.4792(5) 0.6746(2) 0.0988(17) Uani 1 4 a d . . .
H24 H 1.2934 0.4814 0.6437 0.119 Uiso 1 4 a calc R . .
C25 C 1.2240(8) 0.4054(6) 0.7131(3) 0.163(4) Uani 1 4 a d . . .
H25 H 1.2852 0.3528 0.7082 0.196 Uiso 1 4 a calc R . .
C26 C 1.1302(7) 0.4024(4) 0.7620(3) 0.119(2) Uani 1 4 a d . . .
H26 H 1.1293 0.3473 0.7883 0.143 Uiso 1 4 a calc R . .
C27 C 0.9888(3) 0.3894(2) 0.88948(13) 0.0432(7) Uani 1 4 a d . . .
C28 C 1.1193(5) 0.4022(3) 0.9127(2) 0.0774(13) Uani 1 4 a d . . .
H28 H 1.1701 0.4573 0.9000 0.093 Uiso 1 4 a calc R . .
C29 C 1.1756(6) 0.3359(4) 0.9539(2) 0.0982(18) Uani 1 4 a d . . .
H29 H 1.2637 0.3459 0.9686 0.118 Uiso 1 4 a calc R . .
C30 C 1.1024(5) 0.2554(3) 0.97328(18) 0.0740(12) Uani 1 4 a d . . .
H30 H 1.1393 0.2107 1.0017 0.089 Uiso 1 4 a calc R . .
C31 C 0.9749(5) 0.2411(3) 0.9506(2) 0.0857(14) Uani 1 4 a d . . .
H31 H 0.9250 0.1854 0.9631 0.103 Uiso 1 4 a calc R . .
C32 C 0.9180(4) 0.3081(3) 0.9091(2) 0.0682(10) Uani 1 4 a d . . .
H32 H 0.8300 0.2973 0.8944 0.082 Uiso 1 4 a calc R . .

loop_
_atom_site_aniso_label
_atom_site_aniso_U_11
_atom_site_aniso_U_22
_atom_site_aniso_U_33
_atom_site_aniso_U_23
_atom_site_aniso_U_13
_atom_site_aniso_U_12
Cu1 0.0454(2) 0.0454(2) 0.0497(2) -0.00416(19) -0.00663(16) -0.00375(18)
Br1 0.0590(2) 0.05212(19) 0.05914(19) -0.00386(17) 0.01061(15) -0.00712(16)
P1 0.0390(4) 0.0434(4) 0.0403(4) -0.0038(3) -0.0001(3) -0.0037(3)
N1 0.0467(15) 0.0535(17) 0.0512(15) -0.0003(13) 0.0007(13) 0.0050(12)
N2 0.0418(15) 0.0485(16) 0.073(2) -0.0236(15) 0.0066(15) -0.0043(12)
N3 0.0479(16) 0.0490(15) 0.0668(18) -0.0145(14) 0.0054(14) -0.0027(13)
C1 0.065(2) 0.056(2) 0.080(3) 0.014(2) 0.007(2) 0.0047(18)
C2 0.079(3) 0.092(4) 0.111(4) 0.048(3) -0.007(3) 0.001(3)
C3 0.070(3) 0.148(5) 0.093(4) 0.070(4) -0.002(3) 0.000(3)
C4 0.0434(19) 0.159(5) 0.051(2) 0.020(3) 0.0011(18) 0.001(3)
C5 0.060(3) 0.297(11) 0.045(3) -0.007(5) -0.001(2) -0.008(6)
C6 0.048(3) 0.229(8) 0.062(3) -0.066(5) -0.001(2) -0.009(5)
C7 0.0350(19) 0.163(5) 0.079(3) -0.073(3) 0.014(2) -0.018(2)
C8 0.049(3) 0.164(7) 0.160(6) -0.128(6) 0.029(3) -0.027(3)
C9 0.064(3) 0.081(3) 0.195(7) -0.082(4) 0.046(4) -0.028(3)
C10 0.056(2) 0.058(2) 0.124(4) -0.034(3) 0.016(2) -0.0081(19)
C11 0.0288(16) 0.095(3) 0.058(2) -0.032(2) 0.0060(15) -0.0037(17)
C12 0.0358(17) 0.082(3) 0.0445(18) -0.0016(18) 0.0030(14) 0.0011(16)
C13 0.0384(15) 0.0402(15) 0.0394(15) 0.0003(12) 0.0004(12) -0.0019(11)
C14 0.0369(16) 0.0514(18) 0.0590(19) -0.0046(15) 0.0005(14) -0.0045(14)
C15 0.0386(18) 0.057(2) 0.0578(19) -0.0088(16) 0.0056(14) 0.0019(14)
C16 0.0446(18) 0.0407(15) 0.0417(15) -0.0015(13) -0.0023(13) -0.0008(13)
C17 0.061(2) 0.057(2) 0.066(2) -0.0166(18) 0.0013(17) 0.0095(17)
C18 0.062(2) 0.054(2) 0.085(3) -0.016(2) 0.0002(19) -0.009(2)
C19 0.0394(18) 0.0528(19) 0.065(2) -0.0107(16) 0.0047(15) -0.0072(14)
C20 0.0422(18) 0.0490(18) 0.074(2) -0.0122(17) 0.0087(17) -0.0036(14)
C21 0.0527(19) 0.0548(18) 0.0385(15) -0.0073(14) 0.0026(14) -0.0089(16)
C22 0.094(3) 0.097(3) 0.068(2) 0.021(2) 0.021(2) 0.010(3)
C23 0.120(4) 0.129(5) 0.057(2) 0.026(3) 0.013(3) -0.032(4)
C24 0.095(4) 0.133(5) 0.068(3) -0.017(3) 0.035(3) -0.009(4)
C25 0.184(7) 0.162(7) 0.143(6) 0.039(5) 0.115(6) 0.084(6)
C26 0.141(5) 0.112(4) 0.103(4) 0.032(3) 0.068(4) 0.053(4)
C27 0.0491(18) 0.0444(15) 0.0362(15) -0.0025(12) 0.0053(13) -0.0004(13)
C28 0.077(3) 0.063(2) 0.093(3) 0.019(2) -0.035(2) -0.016(2)
C29 0.102(4) 0.079(3) 0.114(4) 0.021(3) -0.058(3) -0.007(3)
C30 0.095(3) 0.070(3) 0.057(2) 0.011(2) -0.002(2) 0.018(2)
C31 0.085(3) 0.068(3) 0.104(4) 0.034(3) 0.019(3) -0.004(3)
C32 0.055(2) 0.064(2) 0.086(3) 0.020(2) 0.001(2) -0.0063(19)

loop_
_atom_type_symbol
_atom_type_description
_atom_type_scat_dispersion_real
_atom_type_scat_dispersion_imag
_atom_type_scat_source
C C 0.0033 0.0016 'International Tables Vol C Tables 4.2.6.8 and 6.1.1.4'
H H 0.0000 0.0000 'International Tables Vol C Tables 4.2.6.8 and 6.1.1.4'
N N 0.0061 0.0033 'International Tables Vol C Tables 4.2.6.8 and 6.1.1.4'
P P 0.1023 0.0942 'International Tables Vol C Tables 4.2.6.8 and 6.1.1.4'
Cu Cu 0.3201 1.2651 'International Tables Vol C Tables 4.2.6.8 and 6.1.1.4'
Br Br -0.2901 2.4595 'International Tables Vol C Tables 4.2.6.8 and 6.1.1.4'

loop_
_geom_angle_atom_site_label_1
_geom_angle_atom_site_label_2
_geom_angle_atom_site_label_3
_geom_angle
_geom_angle_site_symmetry_1
_geom_angle_site_symmetry_3
_geom_angle_publ_flag
N2 Cu1 N1 79.47(12) . . ?
N2 Cu1 P1 126.88(8) . . ?
N1 Cu1 P1 108.57(8) . . ?
N2 Cu1 Br1 105.13(8) . . ?
N1 Cu1 Br1 114.44(8) . . ?
P1 Cu1 Br1 116.81(3) . . ?
C13 P1 C27 104.22(14) . . ?
C13 P1 C21 103.43(14) . . ?
C27 P1 C21 102.36(15) . . ?
C13 P1 Cu1 113.41(10) . . ?
C27 P1 Cu1 117.75(11) . . ?
C21 P1 Cu1 114.01(11) . . ?
C1 N1 C12 118.2(3) . . ?
C1 N1 Cu1 129.2(3) . . ?
C12 N1 Cu1 112.5(2) . . ?
C10 N2 C11 117.4(4) . . ?
C10 N2 Cu1 129.6(3) . . ?
C11 N2 Cu1 113.1(2) . . ?
C16 N3 C17 120.9(3) . . ?
C16 N3 C18 120.0(3) . . ?
C17 N3 C18 117.1(3) . . ?
N1 C1 C2 123.2(5) . . ?
N1 C1 H1 118.4 . . ?
C2 C1 H1 118.4 . . ?
C3 C2 C1 119.6(5) . . ?
C3 C2 H2 120.2 . . ?
C1 C2 H2 120.2 . . ?
C2 C3 C4 120.8(5) . . ?
C2 C3 H3 119.6 . . ?
C4 C3 H3 119.6 . . ?
C3 C4 C12 115.9(4) . . ?
C3 C4 C5 127.3(6) . . ?
C12 C4 C5 116.8(6) . . ?
C6 C5 C4 123.4(7) . . ?
C6 C5 H5 118.3 . . ?
C4 C5 H5 118.3 . . ?
C5 C6 C7 121.9(6) . . ?
C5 C6 H6 119.1 . . ?
C7 C6 H6 119.1 . . ?
C8 C7 C11 117.5(6) . . ?
C8 C7 C6 124.1(5) . . ?
C11 C7 C6 118.3(6) . . ?
C9 C8 C7 119.9(5) . . ?
C9 C8 H8 120.0 . . ?
C7 C8 H8 120.0 . . ?
C8 C9 C10 119.0(6) . . ?
C8 C9 H9 120.5 . . ?
C10 C9 H9 120.5 . . ?
N2 C10 C9 122.8(5) . . ?
N2 C10 H10 118.6 . . ?
C9 C10 H10 118.6 . . ?
N2 C11 C7 123.3(5) . . ?
N2 C11 C12 117.1(3) . . ?
C7 C11 C12 119.5(5) . . ?
N1 C12 C4 122.2(4) . . ?
N1 C12 C11 117.8(3) . . ?
C4 C12 C11 120.0(4) . . ?
C14 C13 C20 116.6(3) . . ?
C14 C13 P1 119.1(2) . . ?
C20 C13 P1 124.2(2) . . ?
C15 C14 C13 122.2(3) . . ?
C15 C14 H14 118.9 . . ?
C13 C14 H14 118.9 . . ?
C14 C15 C16 121.2(3) . . ?
C14 C15 H15 119.4 . . ?
C16 C15 H15 119.4 . . ?
N3 C16 C19 121.5(3) . . ?
N3 C16 C15 122.0(3) . . ?
C19 C16 C15 116.6(3) . . ?
N3 C17 H17A 109.5 . . ?
N3 C17 H17B 109.5 . . ?
H17A C17 H17B 109.5 . . ?
N3 C17 H17C 109.5 . . ?
H17A C17 H17C 109.5 . . ?
H17B C17 H17C 109.5 . . ?
N3 C18 H18A 109.5 . . ?
N3 C18 H18B 109.5 . . ?
H18A C18 H18B 109.5 . . ?
N3 C18 H18C 109.5 . . ?
H18A C18 H18C 109.5 . . ?
H18B C18 H18C 109.5 . . ?
C20 C19 C16 121.6(3) . . ?
C20 C19 H19 119.2 . . ?
C16 C19 H19 119.2 . . ?
C19 C20 C13 121.8(3) . . ?
C19 C20 H20 119.1 . . ?
C13 C20 H20 119.1 . . ?
C26 C21 C22 116.9(4) . . ?
C26 C21 P1 122.9(3) . . ?
C22 C21 P1 119.9(3) . . ?
C21 C22 C23 120.4(5) . . ?
C21 C22 H22 119.8 . . ?
C23 C22 H22 119.8 . . ?
C24 C23 C22 120.1(5) . . ?
C24 C23 H23 119.9 . . ?
C22 C23 H23 119.9 . . ?
C25 C24 C23 119.3(5) . . ?
C25 C24 H24 120.3 . . ?
C23 C24 H24 120.3 . . ?
C24 C25 C26 121.6(6) . . ?
C24 C25 H25 119.2 . . ?
C26 C25 H25 119.2 . . ?
C21 C26 C25 121.4(5) . . ?
C21 C26 H26 119.3 . . ?
C25 C26 H26 119.3 . . ?
C32 C27 C28 117.3(3) . . ?
C32 C27 P1 119.9(3) . . ?
C28 C27 P1 122.8(3) . . ?
C29 C28 C27 121.7(4) . . ?
C29 C28 H28 119.1 . . ?
C27 C28 H28 119.1 . . ?
C30 C29 C28 119.9(5) . . ?
C30 C29 H29 120.0 . . ?
C28 C29 H29 120.0 . . ?
C31 C30 C29 119.2(4) . . ?
C31 C30 H30 120.4 . . ?
C29 C30 H30 120.4 . . ?
C30 C31 C32 120.9(4) . . ?
C30 C31 H31 119.5 . . ?
C32 C31 H31 119.5 . . ?
C27 C32 C31 120.9(4) . . ?
C27 C32 H32 119.5 . . ?
C31 C32 H32 119.5 . . ?

loop_
_geom_bond_atom_site_label_1
_geom_bond_atom_site_label_2
_geom_bond_distance
_geom_bond_site_symmetry_2
_geom_bond_publ_flag
Cu1 N2 2.085(3) . ?
Cu1 N1 2.112(3) . ?
Cu1 P1 2.1935(9) . ?
Cu1 Br1 2.4325(6) . ?
P1 C13 1.817(3) . ?
P1 C27 1.826(3) . ?
P1 C21 1.829(3) . ?
N1 C1 1.338(5) . ?
N1 C12 1.340(4) . ?
N2 C10 1.321(5) . ?
N2 C11 1.359(5) . ?
N3 C16 1.375(4) . ?
N3 C17 1.442(4) . ?
N3 C18 1.448(5) . ?
C1 C2 1.378(6) . ?
C1 H1 0.9300 . ?
C2 C3 1.328(8) . ?
C2 H2 0.9300 . ?
C3 C4 1.417(8) . ?
C3 H3 0.9300 . ?
C4 C12 1.432(5) . ?
C4 C5 1.435(9) . ?
C5 C6 1.287(10) . ?
C5 H5 0.9300 . ?
C6 C7 1.453(9) . ?
C6 H6 0.9300 . ?
C7 C8 1.388(9) . ?
C7 C11 1.395(5) . ?
C8 C9 1.356(10) . ?
C8 H8 0.9300 . ?
C9 C10 1.410(7) . ?
C9 H9 0.9300 . ?
C10 H10 0.9300 . ?
C11 C12 1.439(6) . ?
C13 C14 1.387(4) . ?
C13 C20 1.393(4) . ?
C14 C15 1.380(5) . ?
C14 H14 0.9300 . ?
C15 C16 1.405(4) . ?
C15 H15 0.9300 . ?
C16 C19 1.392(5) . ?
C17 H17A 0.9600 . ?
C17 H17B 0.9600 . ?
C17 H17C 0.9600 . ?
C18 H18A 0.9600 . ?
C18 H18B 0.9600 . ?
C18 H18C 0.9600 . ?
C19 C20 1.381(5) . ?
C19 H19 0.9300 . ?
C20 H20 0.9300 . ?
C21 C26 1.346(6) . ?
C21 C22 1.368(5) . ?
C22 C23 1.405(7) . ?
C22 H22 0.9300 . ?
C23 C24 1.356(8) . ?
C23 H23 0.9300 . ?
C24 C25 1.290(8) . ?
C24 H24 0.9300 . ?
C25 C26 1.400(7) . ?
C25 H25 0.9300 . ?
C26 H26 0.9300 . ?
C27 C32 1.357(5) . ?
C27 C28 1.384(5) . ?
C28 C29 1.372(6) . ?
C28 H28 0.9300 . ?
C29 C30 1.359(6) . ?
C29 H29 0.9300 . ?
C30 C31 1.355(7) . ?
C30 H30 0.9300 . ?
C31 C32 1.384(6) . ?
C31 H31 0.9300 . ?
C32 H32 0.9300 . ?
